data_4062691
_journal_name_full Organometallics
_journal_paper_doi 10.1021/om049453t
_journal_year 2004
_chemical_absolute_configuration ad
_chemical_formula_moiety 'C32 H38 N Ru2 1+, C18 Cl12 O6 P 1-, C H Cl3, C4 H10 O'
_chemical_formula_sum 'C55 H49 Cl15 N O7 P Ru2'
_chemical_formula_weight 1600.81
_space_group_IT_number 4
_symmetry_cell_setting monoclinic
_symmetry_space_group_name_Hall 'P 2yb'
_symmetry_space_group_name_H-M 'P 1 21 1'
_cell_angle_alpha 90.00
_cell_angle_beta 103.82(1)
_cell_angle_gamma 90.00
_cell_formula_units_Z 2
_cell_length_a 13.057(1)
_cell_length_b 16.587(2)
_cell_length_c 15.045(2)
_cell_measurement_temperature 293(2)
_cell_volume 3164.1(6)
_diffrn_ambient_temperature 293(2)
_exptl_crystal_density_diffrn 1.680
_cod_original_sg_symbol_H-M 'P 21'
_cod_database_code 4062691

loop_
_symmetry_equiv_pos_as_xyz
'x, y, z'
'-x, y+1/2, -z'

loop_
_atom_site_label
_atom_site_type_symbol
_atom_site_fract_x
_atom_site_fract_y
_atom_site_fract_z
_atom_site_U_iso_or_equiv
_atom_site_adp_type
_atom_site_occupancy
_atom_site_symmetry_multiplicity
_atom_site_calc_flag
_atom_site_refinement_flags
_atom_site_disorder_assembly
_atom_site_disorder_group
Ru1 Ru 0.39987(5) 0.81891(3) 0.54378(4) 0.05059(15) Uani 1 1 d . . .
Ru2 Ru 0.57762(4) 0.70532(3) 0.88862(3) 0.03732(11) Uani 1 1 d . . .
N1 N 0.4023(6) 0.6667(5) 0.6878(5) 0.075(2) Uani 1 1 d . . .
C1 C 0.3698(10) 0.7448(6) 0.6633(7) 0.072(3) Uani 1 1 d . . .
C2 C 0.2769(10) 0.7742(9) 0.6095(8) 0.093(4) Uani 1 1 d . . .
H2 H 0.2226 0.7391 0.5831 0.112 Uiso 1 1 calc R . .
C3 C 0.2652(9) 0.8548(9) 0.5956(7) 0.087(4) Uani 1 1 d . . .
H3 H 0.2006 0.8738 0.5618 0.104 Uiso 1 1 calc R . .
C4 C 0.3447(13) 0.9107(7) 0.6290(8) 0.096(4) Uani 1 1 d . . .
H4 H 0.3330 0.9656 0.6187 0.115 Uiso 1 1 calc R . .
C5 C 0.4410(11) 0.8827(6) 0.6778(7) 0.085(3) Uani 1 1 d . . .
H5 H 0.4968 0.9183 0.6982 0.102 Uiso 1 1 calc R . .
C6 C 0.4541(7) 0.8001(7) 0.6964(5) 0.068(3) Uani 1 1 d . . .
C7 C 0.5457(7) 0.7505(6) 0.7438(5) 0.061(2) Uani 1 1 d . . .
C8 C 0.6470(10) 0.7716(6) 0.7884(7) 0.081(3) Uani 1 1 d . . .
H8 H 0.6709 0.8246 0.7918 0.097 Uiso 1 1 calc R . .
C9 C 0.7156(6) 0.7030(9) 0.8311(6) 0.085(3) Uani 1 1 d . . .
H9 H 0.7855 0.7113 0.8620 0.102 Uiso 1 1 calc R . .
C10 C 0.6709(9) 0.6263(6) 0.8228(7) 0.071(3) Uani 1 1 d . . .
H10 H 0.7130 0.5825 0.8469 0.085 Uiso 1 1 calc R . .
C11 C 0.5708(10) 0.6134(6) 0.7821(7) 0.080(3) Uani 1 1 d . . .
H11 H 0.5425 0.5623 0.7854 0.096 Uiso 1 1 calc R . .
C12 C 0.5090(8) 0.6713(6) 0.7365(6) 0.067(2) Uani 1 1 d . . .
C13 C 0.3925(10) 0.7437(6) 0.4248(7) 0.080(3) Uani 1 1 d . . .
C14 C 0.3560(6) 0.8201(6) 0.3952(4) 0.0564(17) Uani 1 1 d . . .
C15 C 0.4404(9) 0.8740(5) 0.4275(6) 0.068(2) Uani 1 1 d . . .
C16 C 0.5266(7) 0.8318(8) 0.4775(6) 0.083(3) Uani 1 1 d . . .
C17 C 0.4950(10) 0.7488(7) 0.4736(6) 0.080(3) Uani 1 1 d . . .
C18 C 0.3265(16) 0.6694(7) 0.4000(10) 0.149(7) Uani 1 1 d . . .
H18A H 0.3661 0.6231 0.4270 0.224 Uiso 1 1 calc R . .
H18B H 0.3073 0.6635 0.3346 0.224 Uiso 1 1 calc R . .
H18C H 0.2639 0.6741 0.4225 0.224 Uiso 1 1 calc R . .
C19 C 0.2481(9) 0.8466(8) 0.3389(6) 0.102(4) Uani 1 1 d . . .
H19A H 0.2031 0.8004 0.3235 0.153 Uiso 1 1 calc R . .
H19B H 0.2560 0.8724 0.2837 0.153 Uiso 1 1 calc R . .
H19C H 0.2173 0.8839 0.3738 0.153 Uiso 1 1 calc R . .
C20 C 0.4358(15) 0.9656(7) 0.4080(9) 0.138(6) Uani 1 1 d . . .
H20A H 0.5018 0.9899 0.4378 0.206 Uiso 1 1 calc R . .
H20B H 0.3802 0.9894 0.4310 0.206 Uiso 1 1 calc R . .
H20C H 0.4225 0.9745 0.3432 0.206 Uiso 1 1 calc R . .
C21 C 0.6359(10) 0.8576(14) 0.5191(10) 0.175(10) Uani 1 1 d . . .
H21A H 0.6412 0.9150 0.5137 0.263 Uiso 1 1 calc R . .
H21B H 0.6832 0.8317 0.4881 0.263 Uiso 1 1 calc R . .
H21C H 0.6542 0.8427 0.5826 0.263 Uiso 1 1 calc R . .
C22 C 0.5661(17) 0.6794(12) 0.5154(10) 0.213(13) Uani 1 1 d . . .
H22A H 0.6333 0.7001 0.5478 0.320 Uiso 1 1 calc R . .
H22B H 0.5756 0.6437 0.4678 0.320 Uiso 1 1 calc R . .
H22C H 0.5342 0.6504 0.5571 0.320 Uiso 1 1 calc R . .
C23 C 0.4587(6) 0.7564(4) 0.9531(5) 0.0455(16) Uani 1 1 d . . .
C24 C 0.4627(5) 0.6707(4) 0.9643(5) 0.0440(15) Uani 1 1 d . . .
C25 C 0.5632(5) 0.6490(4) 1.0150(5) 0.0393(14) Uani 1 1 d . . .
C26 C 0.6255(6) 0.7217(4) 1.0362(5) 0.0491(17) Uani 1 1 d . . .
C27 C 0.5611(5) 0.7879(4) 0.9965(5) 0.0426(15) Uani 1 1 d . . .
C28 C 0.3653(6) 0.8049(5) 0.9045(5) 0.0591(19) Uani 1 1 d . . .
H28A H 0.3836 0.8610 0.9073 0.089 Uiso 1 1 calc R . .
H28B H 0.3080 0.7965 0.9332 0.089 Uiso 1 1 calc R . .
H28C H 0.3444 0.7882 0.8416 0.089 Uiso 1 1 calc R . .
C29 C 0.3701(6) 0.6122(5) 0.9301(6) 0.0577(19) Uani 1 1 d . . .
H29A H 0.3930 0.5580 0.9463 0.087 Uiso 1 1 calc R . .
H29B H 0.3462 0.6163 0.8648 0.087 Uiso 1 1 calc R . .
H29C H 0.3134 0.6257 0.9579 0.087 Uiso 1 1 calc R . .
C30 C 0.6001(6) 0.5653(4) 1.0449(5) 0.0523(17) Uani 1 1 d . . .
H30A H 0.6725 0.5671 1.0785 0.078 Uiso 1 1 calc R . .
H30B H 0.5938 0.5315 0.9921 0.078 Uiso 1 1 calc R . .
H30C H 0.5576 0.5437 1.0833 0.078 Uiso 1 1 calc R . .
C31 C 0.7362(6) 0.7278(5) 1.0929(6) 0.062(2) Uani 1 1 d . . .
H31A H 0.7575 0.7833 1.0982 0.093 Uiso 1 1 calc R . .
H31B H 0.7823 0.6978 1.0642 0.093 Uiso 1 1 calc R . .
H31C H 0.7397 0.7061 1.1528 0.093 Uiso 1 1 calc R . .
C32 C 0.5904(7) 0.8756(4) 1.0040(6) 0.064(2) Uani 1 1 d . . .
H32A H 0.6626 0.8811 1.0371 0.095 Uiso 1 1 calc R . .
H32B H 0.5457 0.9037 1.0359 0.095 Uiso 1 1 calc R . .
H32C H 0.5817 0.8980 0.9438 0.095 Uiso 1 1 calc R . .
C101 C 0.0102(5) 0.6606(4) 0.1773(5) 0.0458(15) Uani 1 1 d . . .
C102 C -0.0213(6) 0.6493(5) 0.2569(5) 0.0549(17) Uani 1 1 d . . .
C103 C -0.0858(5) 0.5826(5) 0.2627(6) 0.0577(19) Uani 1 1 d . . .
C104 C -0.1167(5) 0.5310(4) 0.1904(6) 0.0545(18) Uani 1 1 d . . .
C105 C -0.0874(5) 0.5431(4) 0.1108(5) 0.0447(15) Uani 1 1 d . . .
C106 C -0.0227(5) 0.6089(4) 0.1046(5) 0.0450(15) Uani 1 1 d . . .
C107 C -0.0056(5) 0.7959(4) -0.0744(5) 0.0499(16) Uani 1 1 d . . .
C108 C -0.0700(5) 0.8544(4) -0.1256(6) 0.0564(18) Uani 1 1 d . . .
C109 C -0.0719(6) 0.8602(6) -0.2179(7) 0.069(2) Uani 1 1 d . . .
C110 C -0.0123(6) 0.8085(6) -0.2590(5) 0.071(2) Uani 1 1 d . . .
C111 C 0.0537(5) 0.7523(5) -0.2052(5) 0.0544(17) Uani 1 1 d . . .
C112 C 0.0562(5) 0.7477(4) -0.1152(5) 0.0481(16) Uani 1 1 d . . .
C113 C 0.2834(5) 0.7581(4) 0.1221(5) 0.0416(14) Uani 1 1 d . . .
C114 C 0.3718(5) 0.8049(4) 0.1556(4) 0.0425(14) Uani 1 1 d . . .
C115 C 0.4647(5) 0.7669(4) 0.2026(5) 0.0486(16) Uani 1 1 d . . .
C116 C 0.4687(5) 0.6844(4) 0.2134(5) 0.0491(16) Uani 1 1 d . . .
C117 C 0.3790(5) 0.6370(4) 0.1767(5) 0.0448(14) Uani 1 1 d . . .
C118 C 0.2881(5) 0.6753(4) 0.1315(5) 0.0404(14) Uani 1 1 d . . .
P1 P 0.09769(12) 0.70830(11) 0.05304(11) 0.0429(3) Uani 1 1 d . . .
O1 O 0.0726(3) 0.7202(2) 0.1598(3) 0.0462(10) Uani 1 1 d . . .
O2 O 0.0105(4) 0.6302(3) 0.0297(3) 0.0491(11) Uani 1 1 d . . .
O3 O 0.0038(4) 0.7805(3) 0.0147(3) 0.0480(11) Uani 1 1 d . . .
O4 O 0.1172(3) 0.6958(3) -0.0548(3) 0.0501(11) Uani 1 1 d . . .
O5 O 0.1885(4) 0.7851(3) 0.0783(3) 0.0456(11) Uani 1 1 d . . .
O6 O 0.1961(3) 0.6389(2) 0.0929(3) 0.0453(10) Uani 1 1 d . . .
Cl1 Cl 0.0146(2) 0.71756(17) 0.34421(16) 0.0852(7) Uani 1 1 d . . .
Cl2 Cl -0.1309(2) 0.5713(2) 0.36161(18) 0.0991(9) Uani 1 1 d . . .
Cl3 Cl -0.19614(16) 0.44909(13) 0.20073(18) 0.0757(6) Uani 1 1 d . . .
Cl4 Cl -0.13104(14) 0.48197(11) 0.01591(15) 0.0619(5) Uani 1 1 d . . .
Cl5 Cl -0.14236(17) 0.91658(14) -0.07353(19) 0.0801(6) Uani 1 1 d . . .
Cl6 Cl -0.1496(2) 0.93419(19) -0.2827(2) 0.1033(9) Uani 1 1 d . . .
Cl7 Cl -0.0192(2) 0.8166(3) -0.37429(17) 0.1121(10) Uani 1 1 d . . .
Cl8 Cl 0.13075(17) 0.68842(16) -0.25285(15) 0.0775(6) Uani 1 1 d . . .
Cl9 Cl 0.36338(17) 0.90733(11) 0.13966(16) 0.0654(5) Uani 1 1 d . . .
Cl10 Cl 0.57412(15) 0.82537(15) 0.24735(14) 0.0694(5) Uani 1 1 d . . .
Cl11 Cl 0.58340(16) 0.63783(15) 0.27107(15) 0.0718(6) Uani 1 1 d . . .
Cl12 Cl 0.37946(17) 0.53426(11) 0.18700(17) 0.0678(5) Uani 1 1 d . . .
O40 O 0.9503(12) 0.5121(10) 0.7178(9) 0.199(7) Uani 1 1 d D . .
C41 C 0.875(2) 0.5752(15) 0.699(2) 0.41(4) Uani 1 1 d D . .
H41A H 0.9013 0.6202 0.7398 0.492 Uiso 1 1 calc R . .
H41B H 0.8104 0.5566 0.7136 0.492 Uiso 1 1 calc R . .
C42 C 0.850(3) 0.605(3) 0.602(3) 0.43(4) Uani 1 1 d D . .
H42A H 0.8006 0.6481 0.5947 0.650 Uiso 1 1 calc R . .
H42B H 0.8209 0.5612 0.5616 0.650 Uiso 1 1 calc R . .
H42C H 0.9140 0.6231 0.5871 0.650 Uiso 1 1 calc R . .
C43 C 0.985(2) 0.482(2) 0.8122(12) 0.31(3) Uani 1 1 d D . .
H43A H 1.0042 0.5272 0.8543 0.375 Uiso 1 1 calc R . .
H43B H 0.9291 0.4522 0.8289 0.375 Uiso 1 1 calc R . .
C44 C 1.079(4) 0.429(3) 0.817(3) 0.49(5) Uani 1 1 d D . .
H44A H 1.1008 0.4061 0.8775 0.733 Uiso 1 1 calc R . .
H44B H 1.1360 0.4600 0.8045 0.733 Uiso 1 1 calc R . .
H44C H 1.0608 0.3864 0.7730 0.733 Uiso 1 1 calc R . .
C50 C 0.8605(13) 0.9814(11) 0.3775(11) 0.138(5) Uani 1 1 d . . .
H50 H 0.9125 0.9968 0.3432 0.208 Uiso 1 1 calc R . .
Cl51 Cl 0.7387(5) 1.0137(5) 0.3231(7) 0.266(5) Uani 1 1 d . . .
Cl52 Cl 0.8679(12) 0.8841(7) 0.4004(9) 0.370(8) Uani 1 1 d . . .
Cl53 Cl 0.8812(11) 1.0346(11) 0.4794(7) 0.423(10) Uani 1 1 d . . .

loop_
_atom_site_aniso_label
_atom_site_aniso_U_11
_atom_site_aniso_U_22
_atom_site_aniso_U_33
_atom_site_aniso_U_23
_atom_site_aniso_U_13
_atom_site_aniso_U_12
Ru1 0.0613(3) 0.0540(3) 0.0403(3) 0.0052(3) 0.0196(2) 0.0105(3)
Ru2 0.0375(2) 0.0356(2) 0.0413(2) 0.0010(2) 0.01414(18) 0.0034(2)
N1 0.080(5) 0.081(5) 0.066(5) 0.000(4) 0.018(4) -0.016(4)
C1 0.109(8) 0.064(5) 0.060(5) 0.014(4) 0.055(6) 0.011(5)
C2 0.102(9) 0.128(10) 0.068(7) -0.013(7) 0.057(7) -0.019(8)
C3 0.073(6) 0.142(11) 0.049(5) 0.005(6) 0.021(5) 0.047(7)
C4 0.163(12) 0.072(6) 0.068(6) 0.008(5) 0.057(8) 0.050(8)
C5 0.125(9) 0.078(7) 0.067(6) -0.022(5) 0.049(6) -0.023(6)
C6 0.057(5) 0.118(8) 0.033(4) 0.006(4) 0.019(3) 0.017(5)
C7 0.070(5) 0.080(6) 0.037(4) 0.006(4) 0.018(4) 0.031(5)
C8 0.124(9) 0.060(5) 0.084(7) -0.009(5) 0.074(7) -0.035(6)
C9 0.038(4) 0.156(10) 0.065(5) -0.008(7) 0.021(3) -0.019(6)
C10 0.088(7) 0.070(6) 0.069(6) 0.003(4) 0.047(5) 0.028(5)
C11 0.112(8) 0.076(6) 0.067(6) -0.011(5) 0.052(6) 0.007(6)
C12 0.076(6) 0.087(6) 0.042(4) -0.011(4) 0.022(4) -0.021(5)
C13 0.132(9) 0.070(6) 0.053(5) 0.001(4) 0.056(6) -0.001(6)
C14 0.058(4) 0.076(5) 0.038(3) -0.004(4) 0.018(3) -0.003(4)
C15 0.107(7) 0.059(5) 0.046(4) 0.005(4) 0.036(5) -0.010(5)
C16 0.052(5) 0.155(11) 0.046(4) -0.002(6) 0.019(4) -0.015(6)
C17 0.109(8) 0.096(7) 0.047(5) 0.014(5) 0.041(5) 0.047(6)
C18 0.30(2) 0.053(6) 0.129(11) -0.026(7) 0.118(14) -0.051(9)
C19 0.087(7) 0.171(13) 0.043(5) -0.002(6) 0.006(5) -0.004(7)
C20 0.240(18) 0.081(8) 0.100(9) 0.020(7) 0.057(11) -0.050(9)
C21 0.073(8) 0.36(3) 0.097(10) 0.002(13) 0.025(7) -0.045(12)
C22 0.31(2) 0.26(2) 0.104(10) 0.075(12) 0.118(13) 0.23(2)
C23 0.043(4) 0.051(4) 0.046(4) 0.007(3) 0.017(3) 0.011(3)
C24 0.039(3) 0.052(4) 0.042(4) -0.001(3) 0.012(3) 0.000(3)
C25 0.039(3) 0.037(3) 0.046(4) 0.002(3) 0.017(3) 0.003(2)
C26 0.053(4) 0.049(4) 0.044(4) -0.005(3) 0.008(3) 0.005(3)
C27 0.047(4) 0.038(3) 0.045(4) -0.002(3) 0.014(3) -0.001(3)
C28 0.050(4) 0.068(5) 0.058(4) 0.004(4) 0.011(3) 0.024(3)
C29 0.043(4) 0.059(4) 0.077(5) -0.012(4) 0.024(4) -0.012(3)
C30 0.058(4) 0.039(3) 0.062(5) 0.005(3) 0.020(4) 0.010(3)
C31 0.043(4) 0.063(5) 0.074(5) -0.001(4) 0.002(4) -0.002(3)
C32 0.082(6) 0.036(4) 0.079(6) -0.010(4) 0.030(5) -0.001(3)
C101 0.037(3) 0.048(4) 0.052(4) 0.002(3) 0.011(3) -0.004(3)
C102 0.044(4) 0.064(4) 0.057(4) 0.005(3) 0.012(3) -0.005(3)
C103 0.039(4) 0.068(5) 0.065(5) 0.022(4) 0.009(3) -0.002(3)
C104 0.037(3) 0.048(4) 0.072(5) 0.019(4) -0.001(3) -0.002(3)
C105 0.032(3) 0.037(3) 0.062(4) 0.007(3) 0.007(3) 0.003(2)
C106 0.030(3) 0.045(3) 0.061(4) 0.005(3) 0.013(3) 0.001(2)
C107 0.036(3) 0.050(4) 0.065(4) 0.000(3) 0.013(3) -0.010(3)
C108 0.036(3) 0.050(4) 0.079(6) 0.003(4) 0.005(3) 0.001(3)
C109 0.040(4) 0.078(5) 0.079(6) 0.023(5) -0.005(4) -0.004(4)
C110 0.048(4) 0.107(7) 0.052(4) 0.013(5) 0.001(3) -0.014(4)
C111 0.035(3) 0.072(5) 0.055(4) -0.001(4) 0.009(3) -0.014(3)
C112 0.039(3) 0.049(4) 0.054(4) 0.007(3) 0.006(3) -0.009(3)
C113 0.039(3) 0.043(3) 0.045(4) 0.003(3) 0.012(3) -0.005(2)
C114 0.045(3) 0.042(3) 0.042(3) -0.001(3) 0.013(3) -0.002(3)
C115 0.044(4) 0.057(4) 0.048(4) -0.011(3) 0.017(3) -0.016(3)
C116 0.041(3) 0.065(5) 0.040(3) 0.002(3) 0.005(3) 0.005(3)
C117 0.044(3) 0.050(4) 0.043(4) 0.001(3) 0.013(3) -0.002(3)
C118 0.038(3) 0.040(3) 0.046(4) 0.001(3) 0.014(3) -0.002(2)
P1 0.0386(7) 0.0388(7) 0.0530(9) 0.0007(8) 0.0142(6) -0.0027(7)
O1 0.046(2) 0.038(2) 0.058(3) -0.0032(19) 0.019(2) -0.0062(17)
O2 0.046(3) 0.046(3) 0.058(3) -0.003(2) 0.016(2) -0.012(2)
O3 0.041(2) 0.049(3) 0.055(3) 0.004(2) 0.013(2) 0.0064(19)
O4 0.045(2) 0.052(3) 0.058(3) 0.003(2) 0.022(2) 0.003(2)
O5 0.044(2) 0.038(2) 0.056(3) 0.005(2) 0.014(2) -0.0029(18)
O6 0.043(2) 0.034(2) 0.060(3) 0.002(2) 0.013(2) -0.0053(18)
Cl1 0.0894(15) 0.1036(18) 0.0671(13) -0.0167(13) 0.0278(11) -0.0353(14)
Cl2 0.0907(17) 0.136(2) 0.0747(16) 0.0226(15) 0.0275(13) -0.0389(16)
Cl3 0.0559(11) 0.0645(12) 0.1016(17) 0.0279(11) 0.0091(11) -0.0196(9)
Cl4 0.0476(9) 0.0474(9) 0.0856(14) -0.0075(9) 0.0057(9) -0.0049(7)
Cl5 0.0518(11) 0.0758(14) 0.1079(18) 0.0025(12) 0.0098(11) 0.0183(10)
Cl6 0.0761(16) 0.115(2) 0.102(2) 0.0419(17) -0.0124(14) 0.0135(14)
Cl7 0.0914(18) 0.177(3) 0.0630(14) 0.0335(19) 0.0083(12) -0.007(2)
Cl8 0.0643(12) 0.111(2) 0.0620(12) -0.0093(12) 0.0239(10) -0.0048(11)
Cl9 0.0726(12) 0.0409(9) 0.0825(14) -0.0010(9) 0.0184(10) -0.0141(8)
Cl10 0.0545(10) 0.0854(13) 0.0641(11) -0.0164(11) 0.0061(8) -0.0206(10)
Cl11 0.0540(11) 0.0927(15) 0.0613(12) 0.0042(11) -0.0010(9) 0.0133(10)
Cl12 0.0701(12) 0.0430(9) 0.0879(15) 0.0120(9) 0.0142(11) 0.0097(8)
O40 0.227(15) 0.248(16) 0.162(11) -0.072(11) 0.123(11) -0.111(13)
C41 0.22(4) 0.24(3) 0.88(12) -0.32(5) 0.36(6) -0.12(3)
C42 0.13(2) 0.51(7) 0.65(9) 0.23(7) 0.06(4) 0.02(3)
C43 0.36(4) 0.51(6) 0.102(16) -0.07(2) 0.13(2) -0.26(5)
C44 0.77(12) 0.33(5) 0.28(5) 0.17(4) -0.03(6) 0.15(7)
C50 0.120(11) 0.163(14) 0.124(12) 0.040(11) 0.012(9) 0.016(10)
Cl51 0.152(5) 0.261(8) 0.378(12) 0.151(8) 0.049(6) 0.038(5)
Cl52 0.518(18) 0.314(12) 0.356(13) 0.185(11) 0.260(13) 0.218(12)
Cl53 0.447(17) 0.63(3) 0.219(9) -0.158(13) 0.125(11) -0.275(18)

loop_
_geom_bond_atom_site_label_1
_geom_bond_atom_site_label_2
_geom_bond_distance
_geom_bond_site_symmetry_2
_geom_bond_publ_flag
Ru1 C15 2.149(8) . ?
Ru1 C13 2.165(9) . ?
Ru1 C16 2.137(8) . ?
Ru1 C17 2.154(8) . ?
Ru1 C14 2.171(7) . ?
Ru1 C3 2.169(9) . ?
Ru1 C2 2.206(10) . ?
Ru1 C4 2.219(9) . ?
Ru1 C5 2.226(9) . ?
Ru1 C1 2.289(8) . ?
Ru1 C6 2.257(7) . ?
Ru2 C24 2.166(7) . ?
Ru2 C25 2.167(6) . ?
Ru2 C27 2.173(7) . ?
Ru2 C10 2.181(8) . ?
Ru2 C26 2.175(7) . ?
Ru2 C23 2.189(7) . ?
Ru2 C11 2.198(9) . ?
Ru2 C9 2.177(7) . ?
Ru2 C7 2.247(8) . ?
Ru2 C8 2.225(8) . ?
Ru2 C12 2.319(8) . ?
N1 C12 1.413(12) . ?
N1 C1 1.385(12) . ?
C1 C2 1.377(17) . ?
C1 C6 1.428(14) . ?
C2 C3 1.356(16) . ?
C2 H2 0.9300 . ?
C3 C4 1.393(18) . ?
C3 H3 0.9300 . ?
C4 C5 1.376(17) . ?
C4 H4 0.9300 . ?
C5 C6 1.401(15) . ?
C5 H5 0.9300 . ?
C6 C7 1.485(11) . ?
C7 C8 1.377(14) . ?
C7 C12 1.394(13) . ?
C8 C9 1.495(16) . ?
C8 H8 0.9300 . ?
C9 C10 1.394(16) . ?
C9 H9 0.9300 . ?
C10 C11 1.322(15) . ?
C10 H10 0.9300 . ?
C11 C12 1.334(14) . ?
C11 H11 0.9300 . ?
C13 C17 1.367(16) . ?
C13 C14 1.389(13) . ?
C13 C18 1.498(16) . ?
C14 C15 1.413(12) . ?
C14 C19 1.526(13) . ?
C15 C16 1.385(14) . ?
C15 C20 1.546(14) . ?
C16 C17 1.434(17) . ?
C16 C21 1.478(16) . ?
C17 C22 1.518(15) . ?
C18 H18A 0.9600 . ?
C18 H18B 0.9600 . ?
C18 H18C 0.9600 . ?
C19 H19A 0.9600 . ?
C19 H19B 0.9600 . ?
C19 H19C 0.9600 . ?
C20 H20A 0.9600 . ?
C20 H20B 0.9600 . ?
C20 H20C 0.9600 . ?
C21 H21A 0.9600 . ?
C21 H21B 0.9600 . ?
C21 H21C 0.9600 . ?
C22 H22A 0.9600 . ?
C22 H22B 0.9600 . ?
C22 H22C 0.9600 . ?
C23 C24 1.430(9) . ?
C23 C27 1.438(10) . ?
C23 C28 1.498(10) . ?
C24 C25 1.398(9) . ?
C24 C29 1.541(10) . ?
C25 C26 1.447(9) . ?
C25 C30 1.503(9) . ?
C26 C27 1.425(10) . ?
C26 C31 1.496(10) . ?
C27 C32 1.501(9) . ?
C28 H28A 0.9600 . ?
C28 H28B 0.9600 . ?
C28 H28C 0.9600 . ?
C29 H29A 0.9600 . ?
C29 H29B 0.9600 . ?
C29 H29C 0.9600 . ?
C30 H30A 0.9600 . ?
C30 H30B 0.9600 . ?
C30 H30C 0.9600 . ?
C31 H31A 0.9600 . ?
C31 H31B 0.9600 . ?
C31 H31C 0.9600 . ?
C32 H32A 0.9600 . ?
C32 H32B 0.9600 . ?
C32 H32C 0.9600 . ?
C101 O1 1.346(8) . ?
C101 C106 1.376(10) . ?
C101 C102 1.369(10) . ?
C102 C103 1.405(10) . ?
C102 Cl1 1.712(8) . ?
C103 C104 1.368(12) . ?
C103 Cl2 1.736(8) . ?
C104 C105 1.356(11) . ?
C104 Cl3 1.738(7) . ?
C105 C106 1.397(9) . ?
C105 Cl4 1.733(7) . ?
C106 O2 1.347(8) . ?
C107 O3 1.341(9) . ?
C107 C112 1.380(10) . ?
C107 C108 1.390(10) . ?
C108 C109 1.387(13) . ?
C108 Cl5 1.710(8) . ?
C109 C110 1.398(14) . ?
C109 Cl6 1.735(8) . ?
C110 C111 1.391(12) . ?
C110 Cl7 1.720(8) . ?
C111 C112 1.349(11) . ?
C111 Cl8 1.730(8) . ?
C112 O4 1.362(8) . ?
C113 O5 1.333(8) . ?
C113 C118 1.379(9) . ?
C113 C114 1.384(9) . ?
C114 C115 1.399(10) . ?
C114 Cl9 1.716(6) . ?
C115 C116 1.378(10) . ?
C115 Cl10 1.725(6) . ?
C116 C117 1.410(9) . ?
C116 Cl11 1.724(7) . ?
C117 C118 1.375(9) . ?
C117 Cl12 1.711(7) . ?
C118 O6 1.346(7) . ?
P1 O4 1.714(5) . ?
P1 O2 1.705(5) . ?
P1 O5 1.720(5) . ?
P1 O1 1.725(5) . ?
P1 O3 1.712(5) . ?
P1 O6 1.723(5) . ?
O40 C41 1.416(16) . ?
O40 C43 1.470(16) . ?
C41 C42 1.508(19) . ?
C41 H41A 0.9700 . ?
C41 H41B 0.9700 . ?
C42 H42A 0.9600 . ?
C42 H42B 0.9600 . ?
C42 H42C 0.9600 . ?
C43 C44 1.498(19) . ?
C43 H43A 0.9700 . ?
C43 H43B 0.9700 . ?
C44 H44A 0.9600 . ?
C44 H44B 0.9600 . ?
C44 H44C 0.9600 . ?
C50 Cl52 1.648(18) . ?
C50 Cl53 1.73(2) . ?
C50 Cl51 1.692(16) . ?
C50 H50 0.9800 . ?
